data_8101974
loop_
_publ_author_name
'Scaffidi-Domianello, Yu. Yu.'
'Haukka, M.'
'Kelly, P. F.'
'Galanski, M.'
'Keppler, B. K.'
'Kukushkin, V. Yu.'

_publ_section_title
;
Crystal structure of trans-dichloro(dimethylsulfoxide)(diphenylsulfimide)
platinum(II) toluene hemisolvate, PtCl~2~(C~2~H~6~SO)(C~12~H~10~SNH) 
&#x00B7; &#x00BD;C~7~H~8~
;
_journal_issue 2
_journal_name_full 'Zeitschrift f\"ur Kristallographie - New Crystal Structures'
_journal_page_first 226
_journal_page_last 228
_journal_volume 221
_journal_year 2006
_chemical_formula_moiety 'C14 H17 Cl2 N O Pt S2, 1/2 C7 H8'
_chemical_formula_sum 'C17.5 H21 Cl2 N O Pt S2'
_chemical_formula_weight 1182.93
_chemical_name_systematic
;
 trans-dichloro(diphenylsulfimide)(dimethyl sulfoxide)platinum(II) toluene
 hemisolvate
;
_space_group_IT_number 14
_symmetry_cell_setting monoclinic
_symmetry_space_group_name_Hall '-P 2yn'
_symmetry_space_group_name_H-M 'P 1 21/n 1'
_atom_sites_solution_hydrogens geom
_atom_sites_solution_primary direct
_atom_sites_solution_secondary difmap
_audit_creation_method SHELXL-97
_cell_angle_alpha 90.00
_cell_angle_beta 92.776(4)
_cell_angle_gamma 90.00
_cell_formula_units_Z 4
_cell_length_a 13.0955(6)
_cell_length_b 8.5320(6)
_cell_length_c 17.9341(12)
_cell_measurement_reflns_used 16804
_cell_measurement_temperature 100(2)
_cell_measurement_theta_max 25.00
_cell_measurement_theta_min 2.64
_cell_volume 2001.4(2)
_computing_cell_refinement 'EvalCCD (Duisenberg, 1998-2003)'
_computing_data_collection 'Collect (Nonius BV, 1997-2000)'
_computing_data_reduction 'EvalCCD (Duisenberg, 1998-2003)'
_computing_molecular_graphics 'XP in SHELXTL v.6.12 (Bruker AXS, 2002)'
_computing_publication_material 'SHELXL-97 (Sheldrick, 1997)'
_computing_structure_refinement 'SHELXL-97 (Sheldrick, 1997)'
_computing_structure_solution 'SIR97 (Altomare et al., 1997)'
_diffrn_ambient_temperature 100(2)
_diffrn_detector_area_resol_mean 9
_diffrn_measured_fraction_theta_full 0.996
_diffrn_measured_fraction_theta_max 0.996
_diffrn_measurement_device '95mm CCD camera on \k-goniostat'
_diffrn_measurement_device_type 'Nonius KappaCCD'
_diffrn_measurement_method 'phi/omega, kappa offset'
_diffrn_radiation_monochromator 'horizontally mounted graphite crystal'
_diffrn_radiation_source 'fine-focus sealed tube'
_diffrn_radiation_type MoK\a
_diffrn_radiation_wavelength 0.71073
_diffrn_reflns_av_R_equivalents 0.0218
_diffrn_reflns_av_sigmaI/netI 0.0155
_diffrn_reflns_limit_h_max 15
_diffrn_reflns_limit_h_min -15
_diffrn_reflns_limit_k_max 9
_diffrn_reflns_limit_k_min -10
_diffrn_reflns_limit_l_max 21
_diffrn_reflns_limit_l_min -21
_diffrn_reflns_number 16804
_diffrn_reflns_theta_full 25.00
_diffrn_reflns_theta_max 25.00
_diffrn_reflns_theta_min 2.64
_exptl_absorpt_coefficient_mu 7.492
_exptl_absorpt_correction_T_max 0.7487
_exptl_absorpt_correction_T_min 0.2633
_exptl_absorpt_correction_type multi-scan
_exptl_absorpt_process_details 'SADABS v.2.10 (Sheldrick, 2003)'
_exptl_crystal_colour 'pale yellow'
_exptl_crystal_density_diffrn 1.963
_exptl_crystal_density_method 'not measured'
_exptl_crystal_description block
_exptl_crystal_F_000 1140
_exptl_crystal_size_max 0.24
_exptl_crystal_size_mid 0.06
_exptl_crystal_size_min 0.04
_refine_diff_density_max 2.607
_refine_diff_density_min -1.597
_refine_diff_density_rms 0.130
_refine_ls_extinction_method none
_refine_ls_goodness_of_fit_ref 1.049
_refine_ls_hydrogen_treatment constr
_refine_ls_matrix_type full
_refine_ls_number_parameters 218
_refine_ls_number_reflns 3518
_refine_ls_number_restraints 8
_refine_ls_restrained_S_all 1.058
_refine_ls_R_factor_all 0.0257
_refine_ls_R_factor_gt 0.0230
_refine_ls_shift/su_max 0.016
_refine_ls_shift/su_mean 0.000
_refine_ls_structure_factor_coef Fsqd
_refine_ls_weighting_details 'calc w=1/[\s^2^(Fo^2^)+(0.0184P)^2^+13.4001P] where P=(Fo^2^+2Fc^2^)/3'
_refine_ls_weighting_scheme calc
_refine_ls_wR_factor_gt 0.0523
_refine_ls_wR_factor_ref 0.0539
_reflns_number_gt 3283
_reflns_number_total 3518
_reflns_threshold_expression >2sigma(I)
_cod_data_source_file 1267-1782.cff
_cod_data_source_block yn10ce
_cod_original_sg_symbol_H-M P12(1)/n1
_cod_database_code 8101974

loop_
_symmetry_equiv_pos_as_xyz
'x, y, z'
'-x+1/2, y+1/2, -z+1/2'
'-x, -y, -z'
'x-1/2, -y-1/2, z-1/2'

loop_
_atom_site_label
_atom_site_type_symbol
_atom_site_fract_x
_atom_site_fract_y
_atom_site_fract_z
_atom_site_U_iso_or_equiv
_atom_site_adp_type
_atom_site_occupancy
_atom_site_symmetry_multiplicity
_atom_site_Wyckoff_symbol
_atom_site_calc_flag
_atom_site_refinement_flags
_atom_site_disorder_assembly
_atom_site_disorder_group
C1 C 0.3029(3) 0.1999(6) 0.6861(3) 0.0245(11) Uani 1 4 e d . . .
H1A H 0.2981 0.2210 0.6323 0.037 Uiso 1 4 e calc R . .
H1B H 0.3299 0.0940 0.6949 0.037 Uiso 1 4 e calc R . .
H1C H 0.3487 0.2765 0.7109 0.037 Uiso 1 4 e calc R . .
C2 C 0.2131(4) 0.1871(6) 0.8183(3) 0.0240(11) Uani 1 4 e d . . .
H2A H 0.2619 0.2681 0.8352 0.036 Uiso 1 4 e calc R . .
H2B H 0.2442 0.0835 0.8258 0.036 Uiso 1 4 e calc R . .
H2C H 0.1515 0.1944 0.8470 0.036 Uiso 1 4 e calc R . .
C3 C -0.1298(3) -0.3857(5) 0.6021(2) 0.0157(9) Uani 1 4 e d . . .
C4 C -0.0612(4) -0.5094(6) 0.6061(3) 0.0216(10) Uani 1 4 e d . . .
H4 H -0.0062 -0.5100 0.6426 0.026 Uiso 1 4 e calc R . .
C5 C -0.0741(4) -0.6317(6) 0.5561(3) 0.0244(11) Uani 1 4 e d . . .
H5 H -0.0275 -0.7171 0.5581 0.029 Uiso 1 4 e calc R . .
C6 C -0.1544(4) -0.6305(6) 0.5032(3) 0.0276(11) Uani 1 4 e d . . .
H6 H -0.1629 -0.7149 0.4689 0.033 Uiso 1 4 e calc R . .
C7 C -0.2224(4) -0.5066(6) 0.5003(3) 0.0316(12) Uani 1 4 e d . . .
H7 H -0.2777 -0.5065 0.4639 0.038 Uiso 1 4 e calc R . .
C8 C -0.2107(4) -0.3824(6) 0.5499(3) 0.0242(11) Uani 1 4 e d . . .
H8 H -0.2573 -0.2970 0.5479 0.029 Uiso 1 4 e calc R . .
C9 C -0.2189(3) -0.1195(5) 0.6640(2) 0.0161(9) Uani 1 4 e d . . .
C10 C -0.3053(3) -0.1895(6) 0.6926(3) 0.0223(10) Uani 1 4 e d . . .
H10 H -0.3039 -0.2957 0.7085 0.027 Uiso 1 4 e calc R . .
C11 C -0.3930(4) -0.1000(7) 0.6971(3) 0.0298(12) Uani 1 4 e d . . .
H11 H -0.4527 -0.1451 0.7161 0.036 Uiso 1 4 e calc R . .
C12 C -0.3942(4) 0.0551(7) 0.6740(3) 0.0300(12) Uani 1 4 e d . . .
H12 H -0.4548 0.1155 0.6772 0.036 Uiso 1 4 e calc R . .
C13 C -0.3077(4) 0.1224(6) 0.6465(3) 0.0282(11) Uani 1 4 e d . . .
H13 H -0.3089 0.2290 0.6312 0.034 Uiso 1 4 e calc R . .
C14 C -0.2193(4) 0.0347(6) 0.6413(3) 0.0211(10) Uani 1 4 e d . . .
H14 H -0.1597 0.0804 0.6223 0.025 Uiso 1 4 e calc R . .
N1 N -0.0155(3) -0.1309(5) 0.6237(2) 0.0172(8) Uani 1 4 e d . . .
O1 O 0.1441(3) 0.3770(4) 0.7128(2) 0.0273(8) Uani 1 4 e d . . .
H01 H -0.035(4) -0.115(7) 0.580(3) 0.023(14) Uiso 1 4 e d . . .
S1 S 0.18008(8) 0.21440(12) 0.72231(6) 0.0157(2) Uani 1 4 e d . . .
Cl1 Cl 0.14185(8) 0.05750(13) 0.55794(6) 0.0196(2) Uani 1 4 e d . . .
Cl2 Cl -0.00152(8) -0.00090(13) 0.78565(6) 0.0201(2) Uani 1 4 e d . . .
S2 S -0.10167(8) -0.22879(13) 0.66587(6) 0.0149(2) Uani 1 4 e d . . .
Pt1 Pt 0.076138(12) 0.031608(19) 0.674356(9) 0.01237(7) Uani 1 4 e d . . .
C94 C 0.4677(8) -0.2147(17) 0.5106(7) 0.0385(11) Uiso 0.5 4 e d PD . .
H94 H 0.4446 -0.3245 0.5056 0.046 Uiso 0.5 4 e d P . .
C95 C 0.5626(9) -0.1384(15) 0.4840(7) 0.0385(11) Uiso 0.5 4 e d PD . .
H95 H 0.6067 -0.2239 0.4701 0.046 Uiso 0.5 4 e d P . .
C96 C 0.5835(9) 0.0183(14) 0.4721(7) 0.0385(11) Uiso 0.5 4 e d PD . .
H96 H 0.6457 0.0551 0.4533 0.046 Uiso 0.5 4 e calc PR . .
C97 C 0.3939(9) -0.0966(15) 0.5297(7) 0.0385(11) Uiso 0.5 4 e d PD . .
H97 H 0.3320 -0.1270 0.5512 0.046 Uiso 0.5 4 e calc PR . .
C98 C 0.4117(9) 0.0486(15) 0.5178(7) 0.0385(11) Uiso 0.5 4 e d PD . .
H98 H 0.3576 0.1183 0.5282 0.046 Uiso 0.5 4 e calc PR . .
C99 C 0.5004(8) 0.1201(16) 0.4914(7) 0.0385(11) Uiso 0.5 4 e d PD . .
C93 C 0.5099(9) 0.2927(16) 0.4903(7) 0.0385(11) Uiso 0.5 4 e d PD . .
H93A H 0.5758 0.3217 0.4705 0.058 Uiso 0.5 4 e calc PR . .
H93B H 0.5060 0.3335 0.5411 0.058 Uiso 0.5 4 e calc PR . .
H93C H 0.4543 0.3372 0.4584 0.058 Uiso 0.5 4 e calc PR . .

loop_
_atom_site_aniso_label
_atom_site_aniso_U_11
_atom_site_aniso_U_22
_atom_site_aniso_U_33
_atom_site_aniso_U_23
_atom_site_aniso_U_13
_atom_site_aniso_U_12
C1 0.016(2) 0.024(3) 0.034(3) -0.004(2) 0.001(2) -0.006(2)
C2 0.030(3) 0.023(3) 0.019(2) -0.0031(19) -0.007(2) -0.005(2)
C3 0.018(2) 0.012(2) 0.017(2) -0.0005(17) 0.0011(17) -0.0034(17)
C4 0.019(2) 0.023(3) 0.023(2) 0.0046(19) -0.0002(19) 0.0003(19)
C5 0.030(3) 0.012(2) 0.032(3) 0.005(2) 0.009(2) 0.004(2)
C6 0.042(3) 0.016(3) 0.025(3) -0.005(2) 0.000(2) -0.002(2)
C7 0.036(3) 0.027(3) 0.030(3) -0.009(2) -0.014(2) -0.001(2)
C8 0.027(3) 0.016(2) 0.028(3) -0.002(2) -0.008(2) 0.002(2)
C9 0.013(2) 0.019(2) 0.015(2) -0.0040(18) -0.0017(17) -0.0007(18)
C10 0.020(2) 0.028(3) 0.019(2) -0.001(2) 0.0017(19) -0.005(2)
C11 0.015(2) 0.048(4) 0.026(3) -0.010(2) 0.004(2) -0.006(2)
C12 0.020(2) 0.042(3) 0.027(3) -0.017(2) -0.004(2) 0.007(2)
C13 0.030(3) 0.024(3) 0.031(3) -0.007(2) -0.006(2) 0.008(2)
C14 0.021(2) 0.020(2) 0.022(2) -0.0016(19) 0.0008(19) -0.0033(19)
N1 0.0156(18) 0.020(2) 0.015(2) 0.0007(16) 0.0006(16) -0.0046(16)
O1 0.0268(18) 0.0095(17) 0.044(2) -0.0025(15) -0.0140(16) 0.0021(14)
S1 0.0147(5) 0.0098(5) 0.0220(6) -0.0007(4) -0.0044(4) -0.0006(4)
Cl1 0.0179(5) 0.0223(6) 0.0186(5) 0.0001(4) 0.0020(4) -0.0039(4)
Cl2 0.0184(5) 0.0235(6) 0.0186(5) -0.0027(4) 0.0023(4) -0.0009(4)
S2 0.0148(5) 0.0142(5) 0.0156(5) 0.0008(4) -0.0011(4) -0.0030(4)
Pt1 0.01016(9) 0.00966(10) 0.01711(10) -0.00095(6) -0.00123(6) -0.00006(6)

loop_
_atom_type_symbol
_atom_type_description
_atom_type_scat_dispersion_real
_atom_type_scat_dispersion_imag
_atom_type_scat_source
C C 0.0033 0.0016 'International Tables Vol C Tables 4.2.6.8 and 6.1.1.4'
H H 0.0000 0.0000 'International Tables Vol C Tables 4.2.6.8 and 6.1.1.4'
N N 0.0061 0.0033 'International Tables Vol C Tables 4.2.6.8 and 6.1.1.4'
O O 0.0106 0.0060 'International Tables Vol C Tables 4.2.6.8 and 6.1.1.4'
S S 0.1246 0.1234 'International Tables Vol C Tables 4.2.6.8 and 6.1.1.4'
Cl Cl 0.1484 0.1585 'International Tables Vol C Tables 4.2.6.8 and 6.1.1.4'
Pt Pt -1.7033 8.3905 'International Tables Vol C Tables 4.2.6.8 and 6.1.1.4'

loop_
_geom_angle_atom_site_label_1
_geom_angle_atom_site_label_2
_geom_angle_atom_site_label_3
_geom_angle
_geom_angle_site_symmetry_1
_geom_angle_site_symmetry_3
_geom_angle_publ_flag
S1 C1 H1A 109.5 . . ?
S1 C1 H1B 109.5 . . ?
H1A C1 H1B 109.5 . . ?
S1 C1 H1C 109.5 . . ?
H1A C1 H1C 109.5 . . ?
H1B C1 H1C 109.5 . . ?
S1 C2 H2A 109.5 . . ?
S1 C2 H2B 109.5 . . ?
H2A C2 H2B 109.5 . . ?
S1 C2 H2C 109.5 . . ?
H2A C2 H2C 109.5 . . ?
H2B C2 H2C 109.5 . . ?
C8 C3 C4 121.6(4) . . ?
C8 C3 S2 123.2(4) . . ?
C4 C3 S2 115.1(3) . . ?
C5 C4 C3 119.0(4) . . ?
C5 C4 H4 120.5 . . ?
C3 C4 H4 120.5 . . ?
C4 C5 C6 120.3(5) . . ?
C4 C5 H5 119.9 . . ?
C6 C5 H5 119.9 . . ?
C7 C6 C5 120.0(5) . . ?
C7 C6 H6 120.0 . . ?
C5 C6 H6 120.0 . . ?
C6 C7 C8 120.6(5) . . ?
C6 C7 H7 119.7 . . ?
C8 C7 H7 119.7 . . ?
C3 C8 C7 118.5(5) . . ?
C3 C8 H8 120.7 . . ?
C7 C8 H8 120.7 . . ?
C14 C9 C10 121.7(4) . . ?
C14 C9 S2 119.5(3) . . ?
C10 C9 S2 118.5(4) . . ?
C11 C10 C9 118.3(5) . . ?
C11 C10 H10 120.9 . . ?
C9 C10 H10 120.9 . . ?
C10 C11 C12 120.4(5) . . ?
C10 C11 H11 119.8 . . ?
C12 C11 H11 119.8 . . ?
C13 C12 C11 120.3(5) . . ?
C13 C12 H12 119.8 . . ?
C11 C12 H12 119.8 . . ?
C12 C13 C14 120.1(5) . . ?
C12 C13 H13 119.9 . . ?
C14 C13 H13 119.9 . . ?
C9 C14 C13 119.1(5) . . ?
C9 C14 H14 120.4 . . ?
C13 C14 H14 120.4 . . ?
S2 N1 Pt1 123.8(2) . . yes
S2 N1 H01 110(4) . . ?
Pt1 N1 H01 118(4) . . ?
O1 S1 C1 108.4(2) . . ?
O1 S1 C2 107.4(2) . . ?
C1 S1 C2 99.5(2) . . ?
O1 S1 Pt1 115.52(14) . . yes
C1 S1 Pt1 111.13(17) . . ?
C2 S1 Pt1 113.66(17) . . ?
N1 S2 C3 102.4(2) . . ?
N1 S2 C9 109.7(2) . . ?
C3 S2 C9 103.1(2) . . ?
N1 Pt1 S1 176.12(11) . . yes
N1 Pt1 Cl2 91.67(11) . . ?
S1 Pt1 Cl2 92.13(4) . . ?
N1 Pt1 Cl1 84.18(11) . . ?
S1 Pt1 Cl1 92.00(4) . . ?
Cl2 Pt1 Cl1 175.37(4) . . yes
C93 C94 C99 128.6(19) 3_656 3_656 ?
C93 C94 C97 156.3(18) 3_656 . ?
C99 C94 C97 72.9(12) 3_656 . ?
C93 C94 C95 92.8(14) 3_656 . ?
C99 C94 C95 38.2(9) 3_656 . ?
C97 C94 C95 110.2(12) . . ?
C93 C94 C96 171.4(19) 3_656 3_656 ?
C99 C94 C96 50.9(9) 3_656 3_656 ?
C97 C94 C96 21.9(6) . 3_656 ?
C95 C94 C96 88.4(9) . 3_656 ?
C93 C94 H94 41.6 3_656 . ?
C99 C94 H94 167.7 3_656 . ?
C97 C94 H94 118.5 . . ?
C95 C94 H94 129.6 . . ?
C96 C94 H94 140.2 3_656 . ?
C98 C95 C99 102.9(17) 3_656 3_656 ?
C98 C95 C96 13.5(12) 3_656 . ?
C99 C95 C96 95.4(13) 3_656 . ?
C98 C95 C94 138.5(16) 3_656 . ?
C99 C95 C94 35.6(9) 3_656 . ?
C96 C95 C94 129.9(11) . . ?
C98 C95 C93 161.7(16) 3_656 3_656 ?
C99 C95 C93 60.0(11) 3_656 3_656 ?
C96 C95 C93 155.2(11) . 3_656 ?
C94 C95 C93 25.3(5) . 3_656 ?
C98 C95 H95 115.6 3_656 . ?
C99 C95 H95 140.4 3_656 . ?
C96 C95 H95 124.2 . . ?
C94 C95 H95 105.5 . . ?
C93 C95 H95 80.5 3_656 . ?
C95 C96 C99 112.7(11) . . ?
C95 C96 H96 123.6 . . ?
C99 C96 H96 123.6 . . ?
C98 C97 C94 120.3(12) . . ?
C98 C97 H97 119.8 . . ?
C94 C97 H97 119.8 . . ?
C97 C98 C99 129.2(12) . . ?
C97 C98 H98 115.4 . . ?
C99 C98 H98 115.4 . . ?
C98 C99 C96 117.4(12) . . ?
C98 C99 C93 120.4(9) . . ?
C96 C99 C93 122.0(10) . . ?
C99 C93 H93A 109.5 . . ?
C99 C93 H93B 109.5 . . ?
H93A C93 H93B 109.5 . . ?
C99 C93 H93C 109.5 . . ?
H93A C93 H93C 109.5 . . ?
H93B C93 H93C 109.5 . . ?

loop_
_geom_bond_atom_site_label_1
_geom_bond_atom_site_label_2
_geom_bond_distance
_geom_bond_site_symmetry_2
_geom_bond_publ_flag
C1 S1 1.768(5) . ?
C1 H1A 0.9800 . ?
C1 H1B 0.9800 . ?
C1 H1C 0.9800 . ?
C2 S1 1.770(5) . ?
C2 H2A 0.9800 . ?
C2 H2B 0.9800 . ?
C2 H2C 0.9800 . ?
C3 C8 1.380(6) . ?
C3 C4 1.386(7) . ?
C3 S2 1.787(4) . ?
C4 C5 1.380(7) . ?
C4 H4 0.9500 . ?
C5 C6 1.382(7) . ?
C5 H5 0.9500 . ?
C6 C7 1.381(8) . ?
C6 H6 0.9500 . ?
C7 C8 1.388(7) . ?
C7 H7 0.9500 . ?
C8 H8 0.9500 . ?
C9 C14 1.377(7) . ?
C9 C10 1.399(6) . ?
C9 S2 1.795(4) . ?
C10 C11 1.385(7) . ?
C10 H10 0.9500 . ?
C11 C12 1.386(8) . ?
C11 H11 0.9500 . ?
C12 C13 1.382(8) . ?
C12 H12 0.9500 . ?
C13 C14 1.386(7) . ?
C13 H13 0.9500 . ?
C14 H14 0.9500 . ?
N1 S2 1.619(4) . yes
N1 Pt1 2.021(4) . yes
N1 H01 0.82(6) . ?
O1 S1 1.472(3) . yes
S1 Pt1 2.2162(11) . yes
Cl1 Pt1 2.3070(11) . yes
Cl2 Pt1 2.3004(11) . yes
C94 C93 0.727(14) 3_656 ?
C94 C99 0.910(14) 3_656 ?
C94 C97 1.448(13) . ?
C94 C95 1.501(14) . ?
C94 H94 0.9873 . ?
C95 C98 0.837(12) 3_656 ?
C95 C99 0.967(14) 3_656 ?
C95 C96 1.383(17) . ?
C95 C93 1.700(17) 3_656 ?
C95 H95 0.9703 . ?
C96 C99 1.447(12) . ?
C96 H96 0.9500 . ?
C97 C98 1.281(17) . ?
C97 H97 0.9500 . ?
C98 C99 1.414(13) . ?
C98 H98 0.9500 . ?
C99 C93 1.478(18) . ?
C93 H93A 0.9800 . ?
C93 H93B 0.9800 . ?
C93 H93C 0.9800 . ?
